data_4329733
loop_
_publ_author_name
'Bel\'en Alvarez'
'M. Angeles Alvarez'
'Inmaculada Amor'
'M. Esther Garc\'ia'
'Daniel Garc\'ia-Viv\'o'
'Jaime Su\'arez'
'Miguel A. Ruiz'

_publ_section_title
;
 Dimolybdenum Cyclopentadienyl Complexes with Bridging
 Chalcogenophosphinidene Ligands
;
_journal_name_full 'Inorganic Chemistry'
_journal_page_first 7810
_journal_page_last 7824
_journal_paper_doi 10.1021/ic300869z
_journal_volume 51
_journal_year 2012
_chemical_compound_source 'synthesis as described'
_chemical_formula_moiety 'C35 H48 Mo2 N1 O2 P1 S1'
_chemical_formula_sum 'C35 H48 Mo2 N O2 P S'
_chemical_formula_weight 769.66
_chemical_name_systematic
;
 ?
;
_space_group_IT_number 14
_symmetry_cell_setting monoclinic
_symmetry_Int_Tables_number 14
_symmetry_space_group_name_Hall '-P 2ybc'
_symmetry_space_group_name_H-M 'P 1 21/c 1'
_atom_sites_solution_hydrogens geom
_atom_sites_solution_primary direct
_atom_sites_solution_secondary difmap
_audit_conform_dict_location ftp://ftp.iucr.org/pub/cif_core.dic
_audit_conform_dict_name cif_core.dic
_audit_conform_dict_version 2.4
_audit_creation_method 'WinGX routine CIF_UPDATE'
_cell_angle_alpha 90.000(5)
_cell_angle_beta 90.066(5)
_cell_angle_gamma 90.000(5)
_cell_formula_units_Z 4
_cell_length_a 17.154(5)
_cell_length_b 11.003(5)
_cell_length_c 18.268(5)
_cell_measurement_reflns_used 1826
_cell_measurement_temperature 100.0(1)
_cell_measurement_theta_max 26.1705
_cell_measurement_theta_min 2.2295
_cell_measurement_wavelength 0.71073
_cell_volume 3448(2)
_computing_cell_refinement 'BRUKER APEX'
_computing_data_collection 'BRUKER APEX'
_computing_molecular_graphics 'Ortep-3 for Windows (Farrugia, 1997)'
_computing_publication_material 'WinGX publication routines (Farrugia, 1999)'
_computing_structure_refinement 'SHELXL-97 (Sheldrick, 2008)'
_computing_structure_solution 'SIR-92 (Altomare, 1994)'
_diffrn_ambient_temperature 100(1)
_diffrn_measured_fraction_theta_full 1
_diffrn_measured_fraction_theta_max 1
_diffrn_measurement_device 'four-circle diffractometer'
_diffrn_measurement_device_type 'BRUKER APPEX-II CCD'
_diffrn_measurement_method 'omega/phi scans'
_diffrn_radiation_monochromator graphite
_diffrn_radiation_probe x-ray
_diffrn_radiation_source 'fine-focus sealed tube'
_diffrn_radiation_type MoK\a
_diffrn_radiation_wavelength 0.71073
_diffrn_reflns_av_R_equivalents 0.0388
_diffrn_reflns_av_unetI/netI 0.022
_diffrn_reflns_limit_h_max 21
_diffrn_reflns_limit_h_min -21
_diffrn_reflns_limit_k_max 13
_diffrn_reflns_limit_k_min 0
_diffrn_reflns_limit_l_max 22
_diffrn_reflns_limit_l_min 0
_diffrn_reflns_number 67491
_diffrn_reflns_theta_full 26.01
_diffrn_reflns_theta_max 26.01
_diffrn_reflns_theta_min 2.16
_exptl_absorpt_coefficient_mu 0.865
_exptl_absorpt_correction_T_max 1.0000
_exptl_absorpt_correction_T_min 0.8821
_exptl_absorpt_correction_type multi-scan
_exptl_absorpt_process_details 'BRUKER Sadabs'
_exptl_crystal_colour orange
_exptl_crystal_density_diffrn 1.483
_exptl_crystal_description prism
_exptl_crystal_F_000 1584
_exptl_crystal_size_max 0.44
_exptl_crystal_size_mid 0.29
_exptl_crystal_size_min 0.12
_refine_diff_density_max 1.873
_refine_diff_density_min -1.763
_refine_diff_density_rms 0.09
_refine_ls_extinction_method none
_refine_ls_goodness_of_fit_ref 1.028
_refine_ls_hydrogen_treatment mixed
_refine_ls_matrix_type full
_refine_ls_number_parameters 403
_refine_ls_number_reflns 6792
_refine_ls_number_restraints 2
_refine_ls_restrained_S_all 1.031
_refine_ls_R_factor_all 0.0472
_refine_ls_R_factor_gt 0.0369
_refine_ls_shift/su_max 0.005
_refine_ls_shift/su_mean 0
_refine_ls_structure_factor_coef Fsqd
_refine_ls_weighting_details 'calc w=1/[\s^2^(Fo^2^)+(0.0281P)^2^+12.2848P] where P=(Fo^2^+2Fc^2^)/3'
_refine_ls_weighting_scheme calc
_refine_ls_wR_factor_gt 0.0819
_refine_ls_wR_factor_ref 0.0885
_reflns_number_gt 5773
_reflns_number_total 6792
_reflns_threshold_expression >2\s(I)
_cod_data_source_file ic300869z_si_002_6.cif
_cod_data_source_block syn10b
_cod_database_code 4329733

loop_
_symmetry_equiv_pos_as_xyz
'x, y, z'
'-x, y+1/2, -z+1/2'
'-x, -y, -z'
'x, -y-1/2, z-1/2'

loop_
_atom_site_label
_atom_site_type_symbol
_atom_site_fract_x
_atom_site_fract_y
_atom_site_fract_z
_atom_site_U_iso_or_equiv
_atom_site_adp_type
_atom_site_occupancy
_atom_site_symmetry_multiplicity
_atom_site_calc_flag
_atom_site_refinement_flags
_atom_site_disorder_assembly
_atom_site_disorder_group
Mo1 Mo 0.350934(19) -0.19907(3) 0.213038(17) 0.03018(10) Uani 1 1 d . A .
Mo2 Mo 0.230688(15) 0.17575(3) 0.168612(14) 0.01746(8) Uani 1 1 d . B .
P1 P 0.28209(5) -0.02566(8) 0.16050(5) 0.02045(18) Uani 1 1 d . . .
S1 S 0.37989(6) -0.06578(9) 0.10244(5) 0.0376(3) Uani 1 1 d . A .
N1 N 0.35804(16) 0.2324(3) 0.04473(16) 0.0250(6) Uani 1 1 d . . .
C1 C 0.4537(7) -0.1209(12) 0.2563(7) 0.040(3) Uiso 0.5 1 d P A 1
C2 C 0.3218(4) -0.1192(6) 0.3091(4) 0.0206(13) Uiso 0.5 1 d P A 1
O1 O 0.5096(4) -0.0838(9) 0.2805(4) 0.073(2) Uani 0.5 1 d P A 1
O2 O 0.3026(3) -0.0806(5) 0.3650(3) 0.0307(11) Uani 0.5 1 d P A 1
C8 C 0.2862(5) -0.3649(7) 0.2429(4) 0.0326(17) Uiso 0.5 1 d P A 1
H8 H 0.2466 -0.3615 0.2775 0.039 Uiso 0.5 1 calc PR A 1
C9 C 0.3643(5) -0.3861(7) 0.2576(5) 0.0362(18) Uiso 0.5 1 d P A 1
H9 H 0.3862 -0.4 0.3034 0.043 Uiso 0.5 1 calc PR A 1
C10 C 0.4046(5) -0.3828(8) 0.1902(5) 0.044(2) Uiso 0.5 1 d PD A 1
H10 H 0.4575 -0.3961 0.1825 0.053 Uiso 0.5 1 calc PR A 1
C11 C 0.3438(6) -0.3530(10) 0.1332(6) 0.031(3) Uiso 0.5 1 d PD A 1
H11 H 0.3523 -0.3398 0.0836 0.038 Uiso 0.5 1 calc PR A 1
C12 C 0.2768(5) -0.3492(7) 0.1671(4) 0.0351(18) Uiso 0.5 1 d PD A 1
H12 H 0.2291 -0.3377 0.144 0.042 Uiso 0.5 1 calc PR A 1
C1B C 0.3626(7) -0.3466(11) 0.1379(6) 0.037(3) Uiso 0.5 1 d P A 2
O1B O 0.3564(4) -0.4161(6) 0.0931(3) 0.0484(15) Uani 0.5 1 d P A 2
C2B C 0.2451(4) -0.2896(7) 0.2146(4) 0.0307(16) Uiso 0.5 1 d P A 2
O2B O 0.1862(3) -0.3411(5) 0.2167(3) 0.0418(14) Uani 0.5 1 d P A 2
C8B C 0.4074(4) -0.0947(8) 0.3029(4) 0.0338(17) Uiso 0.5 1 d P A 2
H8B H 0.3978 -0.0124 0.3103 0.041 Uiso 0.5 1 calc PR A 2
C9B C 0.3652(5) -0.1923(8) 0.3339(5) 0.0389(19) Uiso 0.5 1 d P A 2
H9B H 0.3223 -0.186 0.3647 0.047 Uiso 0.5 1 calc PR A 2
C10B C 0.4010(5) -0.3038(8) 0.3089(5) 0.0397(19) Uiso 0.5 1 d P A 2
H10B H 0.3856 -0.3822 0.3212 0.048 Uiso 0.5 1 calc PR A 2
C11B C 0.4634(5) -0.2717(8) 0.2624(5) 0.0395(19) Uiso 0.5 1 d P A 2
H11B H 0.4965 -0.3256 0.2385 0.047 Uiso 0.5 1 calc PR A 2
C12B C 0.4668(8) -0.1450(12) 0.2586(7) 0.039(3) Uiso 0.5 1 d P A 2
H12B H 0.5025 -0.1006 0.2312 0.046 Uiso 0.5 1 calc PR A 2
C3 C 0.31039(18) 0.2106(3) 0.08715(18) 0.0197(7) Uani 1 1 d . B .
C4 C 0.4244(2) 0.2532(4) -0.0040(2) 0.0298(8) Uani 1 1 d . . .
C5 C 0.4179(2) 0.1622(4) -0.0664(2) 0.0380(10) Uani 1 1 d . . .
H5A H 0.421 0.0811 -0.0472 0.057 Uiso 1 1 calc R B .
H5B H 0.4597 0.1751 -0.1005 0.057 Uiso 1 1 calc R . .
H5C H 0.3689 0.1728 -0.091 0.057 Uiso 1 1 calc R . .
C6 C 0.4981(2) 0.2314(5) 0.0409(2) 0.0484(12) Uani 1 1 d . . .
H6A H 0.5009 0.2901 0.0798 0.073 Uiso 1 1 calc R B .
H6B H 0.543 0.2394 0.01 0.073 Uiso 1 1 calc R . .
H6C H 0.4967 0.1511 0.0614 0.073 Uiso 1 1 calc R . .
C7 C 0.4192(3) 0.3824(4) -0.0326(3) 0.0534(13) Uani 1 1 d . . .
H7A H 0.371 0.3929 -0.0586 0.08 Uiso 1 1 calc R B .
H7B H 0.462 0.3979 -0.065 0.08 Uiso 1 1 calc R . .
H7C H 0.4212 0.4382 0.0078 0.08 Uiso 1 1 calc R . .
C13 C 0.1996(4) 0.2374(7) 0.2916(4) 0.0157(14) Uiso 0.5 1 d P B 1
H13 H 0.1524 0.2182 0.3138 0.019 Uiso 0.5 1 calc PR B 1
C14 C 0.2144(4) 0.3444(6) 0.2507(3) 0.0154(13) Uiso 0.5 1 d P B 1
H14 H 0.1791 0.4064 0.2408 0.019 Uiso 0.5 1 calc PR B 1
C15 C 0.2934(5) 0.3387(8) 0.2276(4) 0.0254(15) Uiso 0.5 1 d P B 1
H15 H 0.3197 0.3973 0.2005 0.031 Uiso 0.5 1 calc PR B 1
C16 C 0.3251(4) 0.2267(8) 0.2537(4) 0.0233(15) Uiso 0.5 1 d P B 1
H16 H 0.3757 0.1992 0.2457 0.028 Uiso 0.5 1 calc PR B 1
C17 C 0.2671(5) 0.1648(7) 0.2936(4) 0.0241(15) Uiso 0.5 1 d P B 1
H17 H 0.2724 0.0901 0.3169 0.029 Uiso 0.5 1 calc PR B 1
C13B C 0.1885(5) 0.2998(9) 0.2602(5) 0.0352(19) Uiso 0.5 1 d P B 2
H13B H 0.1369 0.3253 0.262 0.042 Uiso 0.5 1 calc PR B 2
C14B C 0.2521(6) 0.3621(8) 0.2222(4) 0.0322(17) Uiso 0.5 1 d P B 2
H14B H 0.2492 0.4331 0.1947 0.039 Uiso 0.5 1 calc PR B 2
C15B C 0.3183(4) 0.2910(8) 0.2364(4) 0.0192(14) Uiso 0.5 1 d P B 2
H15B H 0.3683 0.3085 0.2198 0.023 Uiso 0.5 1 calc PR B 2
C16B C 0.2988(5) 0.1923(7) 0.2781(4) 0.0233(15) Uiso 0.5 1 d P B 2
H16B H 0.3336 0.1328 0.2936 0.028 Uiso 0.5 1 calc PR B 2
C17B C 0.2193(6) 0.1935(9) 0.2940(5) 0.035(2) Uiso 0.5 1 d P B 2
H17B H 0.1919 0.1363 0.3213 0.042 Uiso 0.5 1 calc PR B 2
C18 C 0.1969(2) 0.0031(3) 0.10798(18) 0.0214(7) Uani 1 1 d . B .
C19 C 0.13097(19) 0.0522(3) 0.15139(18) 0.0242(7) Uani 1 1 d . B .
C20 C 0.10814(19) 0.1684(3) 0.12401(18) 0.0238(7) Uani 1 1 d . B .
C21 C 0.14835(18) 0.2183(3) 0.06284(18) 0.0207(7) Uani 1 1 d . . .
C22 C 0.16965(19) 0.1265(3) 0.00621(18) 0.0221(7) Uani 1 1 d . B .
C23 C 0.1904(2) 0.0158(3) 0.02672(18) 0.0239(7) Uani 1 1 d . . .
C24 C 0.0767(5) -0.0088(8) 0.2092(4) 0.020(2) Uiso 0.55 1 d P B 1
C25 C 0.0394(5) -0.1158(9) 0.1672(5) 0.033(2) Uiso 0.55 1 d P B 1
H25A H 0.0796 -0.1701 0.1508 0.049 Uiso 0.55 1 calc PR B 1
H25B H 0.0112 -0.0852 0.1258 0.049 Uiso 0.55 1 calc PR B 1
H25C H 0.0044 -0.1586 0.199 0.049 Uiso 0.55 1 calc PR B 1
C26 C 0.0119(5) 0.0730(8) 0.2387(4) 0.0241(18) Uiso 0.55 1 d P B 1
H26A H -0.0229 0.0257 0.2683 0.036 Uiso 0.55 1 calc PR B 1
H26B H -0.0163 0.1079 0.1985 0.036 Uiso 0.55 1 calc PR B 1
H26C H 0.0344 0.1366 0.2678 0.036 Uiso 0.55 1 calc PR B 1
C27 C 0.1215(4) -0.0653(7) 0.2741(4) 0.0276(14) Uiso 0.55 1 d P B 1
H27A H 0.165 -0.1109 0.256 0.041 Uiso 0.55 1 calc PR B 1
H27B H 0.0874 -0.1182 0.3009 0.041 Uiso 0.55 1 calc PR B 1
H27C H 0.1398 -0.0018 0.3058 0.041 Uiso 0.55 1 calc PR B 1
C24B C 0.0812(6) -0.0361(11) 0.1985(6) 0.028(3) Uiso 0.45 1 d P B 2
C25B C 0.0332(6) -0.1148(11) 0.1471(7) 0.031(3) Uiso 0.45 1 d P B 2
H25D H 0.0664 -0.1742 0.1245 0.046 Uiso 0.45 1 calc PR B 2
H25E H 0.01 -0.0646 0.11 0.046 Uiso 0.45 1 calc PR B 2
H25F H -0.007 -0.1552 0.1743 0.046 Uiso 0.45 1 calc PR B 2
C26B C 0.0269(7) 0.0433(11) 0.2440(6) 0.037(3) Uiso 0.45 1 d P B 2
H26D H -0.0126 0.0775 0.2129 0.055 Uiso 0.45 1 calc PR B 2
H26E H 0.0563 0.1075 0.2665 0.055 Uiso 0.45 1 calc PR B 2
H26F H 0.0027 -0.0053 0.2813 0.055 Uiso 0.45 1 calc PR B 2
C27B C 0.1282(5) -0.1143(9) 0.2511(5) 0.037(2) Uiso 0.45 1 d P B 2
H27D H 0.0934 -0.1595 0.2819 0.055 Uiso 0.45 1 calc PR B 2
H27E H 0.1607 -0.0632 0.2808 0.055 Uiso 0.45 1 calc PR B 2
H27F H 0.1603 -0.1696 0.2238 0.055 Uiso 0.45 1 calc PR B 2
C28 C 0.1287(2) 0.3459(3) 0.03417(18) 0.0256(8) Uani 1 1 d . B .
C29 C 0.0595(2) 0.3369(4) -0.0195(2) 0.0369(9) Uani 1 1 d . . .
H29A H 0.0473 0.4163 -0.038 0.055 Uiso 1 1 calc R B .
H29B H 0.015 0.3044 0.0055 0.055 Uiso 1 1 calc R . .
H29C H 0.0732 0.2844 -0.0595 0.055 Uiso 1 1 calc R . .
C30 C 0.1049(3) 0.4347(4) 0.0945(2) 0.0522(13) Uani 1 1 d . . .
H30A H 0.1469 0.4434 0.1288 0.078 Uiso 1 1 calc R B .
H30B H 0.0596 0.4041 0.1193 0.078 Uiso 1 1 calc R . .
H30C H 0.0931 0.5123 0.0732 0.078 Uiso 1 1 calc R . .
C31 C 0.1977(2) 0.4003(3) -0.0061(2) 0.0309(8) Uani 1 1 d . . .
H31A H 0.2392 0.4156 0.028 0.046 Uiso 1 1 calc R B .
H31B H 0.1823 0.4752 -0.0288 0.046 Uiso 1 1 calc R . .
H31C H 0.2153 0.3444 -0.0429 0.046 Uiso 1 1 calc R . .
C32 C 0.2059(5) -0.0910(7) -0.0285(4) 0.024(2) Uiso 0.55 1 d P B 1
C33 C 0.1948(6) -0.2132(8) 0.0160(5) 0.032(2) Uiso 0.55 1 d P B 1
H33A H 0.1939 -0.2806 -0.0173 0.048 Uiso 0.55 1 calc PR B 1
H33B H 0.1466 -0.2101 0.0425 0.048 Uiso 0.55 1 calc PR B 1
H33C H 0.2373 -0.2229 0.0497 0.048 Uiso 0.55 1 calc PR B 1
C34 C 0.2815(5) -0.0765(8) -0.0713(4) 0.0369(17) Uiso 0.55 1 d P B 1
H34A H 0.2902 -0.1477 -0.1005 0.055 Uiso 0.55 1 calc PR B 1
H34B H 0.3241 -0.066 -0.0378 0.055 Uiso 0.55 1 calc PR B 1
H34C H 0.2777 -0.0066 -0.1026 0.055 Uiso 0.55 1 calc PR B 1
C35 C 0.1367(5) -0.0970(8) -0.0820(5) 0.0400(19) Uiso 0.55 1 d P B 1
H35A H 0.1343 -0.0232 -0.11 0.06 Uiso 0.55 1 calc PR B 1
H35B H 0.0891 -0.1068 -0.055 0.06 Uiso 0.55 1 calc PR B 1
H35C H 0.1433 -0.1648 -0.1145 0.06 Uiso 0.55 1 calc PR B 1
C32B C 0.1831(6) -0.0932(9) -0.0240(5) 0.024(2) Uiso 0.45 1 d P B 2
C35B C 0.1050(7) -0.0997(11) -0.0623(6) 0.047(3) Uiso 0.45 1 d P B 2
H35D H 0.0641 -0.1007 -0.0264 0.071 Uiso 0.45 1 calc PR B 2
H35E H 0.1024 -0.1725 -0.0912 0.071 Uiso 0.45 1 calc PR B 2
H35F H 0.0988 -0.0302 -0.0934 0.071 Uiso 0.45 1 calc PR B 2
C34B C 0.2457(7) -0.0730(11) -0.0834(6) 0.049(3) Uiso 0.45 1 d P B 2
H34D H 0.2383 0.0054 -0.1055 0.073 Uiso 0.45 1 calc PR B 2
H34E H 0.2411 -0.1349 -0.1202 0.073 Uiso 0.45 1 calc PR B 2
H34F H 0.2965 -0.0768 -0.0615 0.073 Uiso 0.45 1 calc PR B 2
C33B C 0.2182(7) -0.2119(10) 0.0092(6) 0.033(3) Uiso 0.45 1 d P B 2
H33D H 0.2684 -0.1947 0.0299 0.049 Uiso 0.45 1 calc PR B 2
H33E H 0.2234 -0.272 -0.0285 0.049 Uiso 0.45 1 calc PR B 2
H33F H 0.1842 -0.242 0.0468 0.049 Uiso 0.45 1 calc PR B 2
H22 H 0.163(2) 0.147(4) -0.041(2) 0.028(10) Uiso 1 1 d . . .
H20 H 0.070(2) 0.212(4) 0.148(2) 0.035(11) Uiso 1 1 d . . .

loop_
_atom_site_aniso_label
_atom_site_aniso_U_11
_atom_site_aniso_U_22
_atom_site_aniso_U_33
_atom_site_aniso_U_23
_atom_site_aniso_U_13
_atom_site_aniso_U_12
Mo1 0.03380(18) 0.03206(18) 0.02470(17) 0.01146(13) 0.01028(13) 0.01357(14)
Mo2 0.01623(14) 0.02266(15) 0.01351(14) -0.00243(11) 0.00308(10) 0.00218(11)
P1 0.0234(4) 0.0227(4) 0.0153(4) 0.0012(3) 0.0029(3) 0.0050(3)
S1 0.0457(6) 0.0346(5) 0.0324(5) 0.0146(4) 0.0232(4) 0.0224(5)
N1 0.0239(15) 0.0283(16) 0.0229(15) -0.0017(12) 0.0069(12) 0.0008(12)
O1 0.028(3) 0.130(8) 0.060(4) 0.025(5) -0.009(3) -0.012(4)
O2 0.049(3) 0.026(3) 0.017(2) -0.002(2) 0.006(2) 0.001(2)
O1B 0.063(4) 0.036(3) 0.046(4) -0.008(3) 0.000(3) 0.003(3)
O2B 0.035(3) 0.037(3) 0.053(4) 0.001(3) 0.002(3) -0.006(3)
C3 0.0189(16) 0.0196(16) 0.0207(16) -0.0046(13) -0.0009(13) 0.0027(13)
C4 0.0224(18) 0.042(2) 0.0247(18) 0.0012(16) 0.0118(14) -0.0021(16)
C5 0.029(2) 0.063(3) 0.0223(19) -0.0058(19) 0.0022(15) 0.0101(19)
C6 0.0214(19) 0.091(4) 0.033(2) -0.007(2) 0.0066(16) -0.005(2)
C7 0.050(3) 0.047(3) 0.063(3) 0.012(2) 0.026(2) -0.008(2)
C18 0.0269(17) 0.0181(16) 0.0193(16) -0.0005(13) -0.0028(13) -0.0020(13)
C19 0.0215(16) 0.0324(19) 0.0186(16) 0.0034(14) -0.0028(13) -0.0053(14)
C20 0.0142(15) 0.038(2) 0.0194(16) 0.0004(15) 0.0011(13) 0.0027(15)
C21 0.0151(15) 0.0294(18) 0.0175(16) -0.0002(14) 0.0010(12) 0.0042(13)
C22 0.0223(17) 0.0302(19) 0.0138(16) -0.0019(14) -0.0026(13) -0.0002(14)
C23 0.0251(17) 0.0258(18) 0.0207(17) -0.0015(14) -0.0028(14) -0.0014(14)
C28 0.0311(19) 0.0278(19) 0.0179(16) -0.0011(14) 0.0019(14) 0.0115(15)
C29 0.031(2) 0.043(2) 0.037(2) 0.0099(19) -0.0054(17) 0.0087(18)
C30 0.084(3) 0.046(3) 0.027(2) -0.0012(19) 0.005(2) 0.040(3)
C31 0.034(2) 0.0259(19) 0.033(2) 0.0043(16) -0.0039(16) 0.0011(16)

loop_
_atom_type_symbol
_atom_type_description
_atom_type_scat_dispersion_real
_atom_type_scat_dispersion_imag
_atom_type_scat_source
C C 0.0033 0.0016 'International Tables Vol C Tables 4.2.6.8 and 6.1.1.4'
H H 0 0 'International Tables Vol C Tables 4.2.6.8 and 6.1.1.4'
N N 0.0061 0.0033 'International Tables Vol C Tables 4.2.6.8 and 6.1.1.4'
O O 0.0106 0.006 'International Tables Vol C Tables 4.2.6.8 and 6.1.1.4'
P P 0.1023 0.0942 'International Tables Vol C Tables 4.2.6.8 and 6.1.1.4'
S S 0.1246 0.1234 'International Tables Vol C Tables 4.2.6.8 and 6.1.1.4'
Mo Mo -1.6832 0.6857 'International Tables Vol C Tables 4.2.6.8 and 6.1.1.4'

loop_
_geom_angle_atom_site_label_1
_geom_angle_atom_site_label_2
_geom_angle_atom_site_label_3
_geom_angle
P1 Mo1 S1 48.10(3)
C2 Mo1 C2B 88.9(3)
C2 Mo1 C1 72.9(4)
C2B Mo1 C1 157.1(4)
C2 Mo1 C1B 155.5(4)
C2B Mo1 C1B 74.1(4)
C1 Mo1 C1B 118.1(5)
C2 Mo1 C8 91.1(3)
C2B Mo1 C8 32.5(3)
C1 Mo1 C8 131.6(4)
C1B Mo1 C8 65.0(4)
C2 Mo1 C9B 32.0(3)
C2B Mo1 C9B 95.6(3)
C1 Mo1 C9B 61.6(4)
C1B Mo1 C9B 130.8(4)
C8 Mo1 C9B 80.6(3)
C2 Mo1 C8B 40.9(3)
C2B Mo1 C8B 128.3(3)
C1 Mo1 C8B 32.0(4)
C1B Mo1 C8B 145.7(4)
C8 Mo1 C8B 117.6(3)
C9B Mo1 C8B 37.1(3)
C2 Mo1 C9 96.3(3)
C2B Mo1 C9 68.9(3)
C1 Mo1 C9 98.9(4)
C1B Mo1 C9 61.5(4)
C8 Mo1 C9 36.5(3)
C9B Mo1 C9 69.9(3)
C8B Mo1 C9 99.4(3)
C2 Mo1 C12B 77.4(4)
C2B Mo1 C12B 154.5(4)
C1 Mo1 C12B 8.7(5)
C1B Mo1 C12B 111.0(5)
C8 Mo1 C12B 125.2(4)
C9B Mo1 C12B 61.6(4)
C8B Mo1 C12B 37.0(4)
C9 Mo1 C12B 91.1(4)
C2 Mo1 C11 151.6(3)
C2B Mo1 C11 66.3(3)
C1 Mo1 C11 126.6(4)
C1B Mo1 C11 8.5(4)
C8 Mo1 C11 60.5(3)
C9B Mo1 C11 132.7(3)
C8B Mo1 C11 153.5(3)
C9 Mo1 C11 62.9(3)
C12B Mo1 C11 119.5(4)
C2 Mo1 C12 120.2(3)
C2B Mo1 C12 32.4(3)
C1 Mo1 C12 155.5(4)
C1B Mo1 C12 41.8(4)
C8 Mo1 C12 36.8(3)
C9B Mo1 C12 117.2(3)
C8B Mo1 C12 154.3(3)
C9 Mo1 C12 60.9(3)
C12B Mo1 C12 146.9(4)
C11 Mo1 C12 33.9(3)
C2 Mo1 C10 130.5(3)
C2B Mo1 C10 86.0(3)
C1 Mo1 C10 95.3(4)
C1B Mo1 C10 33.2(4)
C8 Mo1 C10 60.7(3)
C9B Mo1 C10 99.7(3)
C8B Mo1 C10 114.9(3)
C9 Mo1 C10 36.7(3)
C12B Mo1 C10 86.8(4)
C11 Mo1 C10 39.2(3)
C12 Mo1 C10 60.2(3)
C3 Mo2 C19 121.80(13)
C3 Mo2 C20 111.42(12)
C19 Mo2 C20 37.28(13)
C3 Mo2 C18 88.43(12)
C19 Mo2 C18 38.63(12)
C20 Mo2 C18 63.69(13)
C3 Mo2 C13B 129.2(3)
C19 Mo2 C13B 103.1(3)
C20 Mo2 C13B 89.5(2)
C18 Mo2 C13B 141.0(3)
C3 Mo2 C14B 92.1(2)
C19 Mo2 C14B 137.1(3)
C20 Mo2 C14B 109.5(3)
C18 Mo2 C14B 172.8(2)
C13B Mo2 C14B 37.3(3)
C3 Mo2 C17B 139.4(2)
C19 Mo2 C17B 97.3(2)
C20 Mo2 C17B 106.4(3)
C18 Mo2 C17B 122.2(3)
C13B Mo2 C17B 36.2(3)
C14B Mo2 C17B 61.1(3)
C3 Mo2 C16 88.6(2)
C19 Mo2 C16 141.9(3)
C20 Mo2 C16 154.6(2)
C18 Mo2 C16 135.1(2)
C13B Mo2 C16 65.4(3)
C14B Mo2 C16 52.2(3)
C17B Mo2 C16 51.1(3)
C3 Mo2 C16B 105.9(3)
C19 Mo2 C16B 124.1(3)
C20 Mo2 C16B 141.4(3)
C18 Mo2 C16B 127.8(2)
C13B Mo2 C16B 58.7(3)
C14B Mo2 C16B 58.9(3)
C17B Mo2 C16B 35.0(3)
C16 Mo2 C16B 18.4(2)
C3 Mo2 C15B 81.59(19)
C19 Mo2 C15B 155.94(19)
C20 Mo2 C15B 144.5(2)
C18 Mo2 C15B 151.7(2)
C13B Mo2 C15B 59.1(3)
C14B Mo2 C15B 35.3(3)
C17B Mo2 C15B 58.7(3)
C16 Mo2 C15B 19.5(2)
C16B Mo2 C15B 34.3(3)
C3 Mo2 C15 83.4(2)
C19 Mo2 C15 152.7(2)
C20 Mo2 C15 128.2(3)
C18 Mo2 C15 167.5(3)
C13B Mo2 C15 49.6(3)
C14B Mo2 C15 18.8(2)
C17B Mo2 C15 61.3(3)
C16 Mo2 C15 35.6(3)
C16B Mo2 C15 46.9(3)
C15B Mo2 C15 17.1(2)
C3 Mo2 C17 122.1(2)
C19 Mo2 C17 108.0(2)
C20 Mo2 C17 126.2(2)
C18 Mo2 C17 119.6(2)
C13B Mo2 C17 53.5(3)
C14B Mo2 C17 66.0(3)
C17B Mo2 C17 21.6(2)
C16 Mo2 C17 35.0(3)
C16B Mo2 C17 16.7(2)
C15B Mo2 C17 49.0(3)
C15 Mo2 C17 58.5(3)
C18 P1 S1 115.84(12)
C18 P1 Mo2 64.20(11)
S1 P1 Mo2 122.56(5)
C18 P1 Mo1 138.55(12)
S1 P1 Mo1 68.67(4)
Mo2 P1 Mo1 151.55(4)
P1 S1 Mo1 63.22(4)
C3 N1 C4 173.8(3)
O1 C1 Mo1 177.1(12)
O2 C2 Mo1 175.5(6)
C9 C8 C12 108.7(7)
C9 C8 Mo1 72.6(5)
C12 C8 Mo1 73.3(5)
C9 C8 H8 125.6
C12 C8 H8 125.6
Mo1 C8 H8 120.3
C8 C9 C10 107.5(7)
C8 C9 Mo1 71.0(5)
C10 C9 Mo1 73.0(5)
C8 C9 H9 126.2
C10 C9 H9 126.2
Mo1 C9 H9 121.5
C9 C10 C11 105.5(8)
C9 C10 Mo1 70.3(5)
C11 C10 Mo1 69.6(6)
C9 C10 H10 127.2
C11 C10 H10 127.2
Mo1 C10 H10 124.5
C12 C11 C10 106.7(9)
C12 C11 Mo1 73.4(6)
C10 C11 Mo1 71.2(6)
C12 C11 H11 126.6
C10 C11 H11 126.6
Mo1 C11 H11 120.6
C11 C12 C8 111.3(8)
C11 C12 Mo1 72.7(6)
C8 C12 Mo1 70.0(5)
C11 C12 H12 124.3
C8 C12 H12 124.3
Mo1 C12 H12 124.5
O1B C1B Mo1 167.3(11)
O2B C2B Mo1 178.7(7)
C9B C8B C12B 107.6(8)
C9B C8B Mo1 71.4(5)
C12B C8B Mo1 71.9(6)
C9B C8B H8B 126.2
C12B C8B H8B 126.2
Mo1 C8B H8B 122.2
C8B C9B C10B 107.5(7)
C8B C9B Mo1 71.5(5)
C10B C9B Mo1 72.8(5)
C8B C9B H9B 126.3
C10B C9B H9B 126.3
Mo1 C9B H9B 121.2
C11B C10B C9B 107.5(8)
C11B C10B Mo1 72.2(5)
C9B C10B Mo1 69.6(5)
C11B C10B H10B 126.2
C9B C10B H10B 126.2
Mo1 C10B H10B 123.5
C12B C11B C10B 108.1(9)
C12B C11B Mo1 70.4(6)
C10B C11B Mo1 71.5(5)
C12B C11B H11B 126
C10B C11B H11B 126
Mo1 C11B H11B 123.8
C11B C12B C8B 109.4(10)
C11B C12B Mo1 73.5(7)
C8B C12B Mo1 71.1(6)
C11B C12B H12B 125.3
C8B C12B H12B 125.3
Mo1 C12B H12B 121.7
N1 C3 Mo2 175.9(3)
N1 C4 C7 108.0(3)
N1 C4 C5 107.2(3)
C7 C4 C5 110.8(4)
N1 C4 C6 107.0(3)
C7 C4 C6 112.4(4)
C5 C4 C6 111.1(3)
C4 C5 H5A 109.5
C4 C5 H5B 109.5
H5A C5 H5B 109.5
C4 C5 H5C 109.5
H5A C5 H5C 109.5
H5B C5 H5C 109.5
C4 C6 H6A 109.5
C4 C6 H6B 109.5
H6A C6 H6B 109.5
C4 C6 H6C 109.5
H6A C6 H6C 109.5
H6B C6 H6C 109.5
C4 C7 H7A 109.5
C4 C7 H7B 109.5
H7A C7 H7B 109.5
C4 C7 H7C 109.5
H7A C7 H7C 109.5
H7B C7 H7C 109.5
Mo2 P1 C18 64.20(11)
C17 C13 C14 109.7(6)
C17 C13 Mo2 71.4(4)
C14 C13 Mo2 72.6(4)
C17 C13 H13 125.1
C14 C13 H13 125.1
Mo2 C13 H13 122.4
C13 C14 C15 106.9(6)
C13 C14 Mo2 73.1(4)
C15 C14 Mo2 70.7(4)
C13 C14 H14 126.6
C15 C14 H14 126.5
Mo2 C14 H14 121.5
C14 C15 C16 107.6(7)
C14 C15 Mo2 74.5(4)
C16 C15 Mo2 70.7(4)
C14 C15 H15 126.2
C16 C15 H15 126.2
Mo2 C15 H15 120.4
C17 C16 C15 108.7(6)
C17 C16 Mo2 74.7(4)
C15 C16 Mo2 73.7(4)
C17 C16 H16 125.7
C15 C16 H16 125.7
Mo2 C16 H16 117.9
C13 C17 C16 107.1(6)
C13 C17 Mo2 74.4(4)
C16 C17 Mo2 70.3(4)
C13 C17 H17 126.5
C16 C17 H17 126.5
Mo2 C17 H17 120.7
C17B C13B C14B 108.3(7)
C17B C13B Mo2 73.1(5)
C14B C13B Mo2 72.2(5)
C17B C13B H13B 125.8
C14B C13B H13B 125.8
Mo2 C13B H13B 120.6
C15B C14B C13B 104.7(7)
C15B C14B Mo2 73.2(4)
C13B C14B Mo2 70.5(4)
C15B C14B H14B 127.6
C13B C14B H14B 127.6
Mo2 C14B H14B 120.7
C16B C15B C14B 110.3(7)
C16B C15B Mo2 72.8(4)
C14B C15B Mo2 71.5(4)
C16B C15B H15B 124.9
C14B C15B H15B 124.9
Mo2 C15B H15B 122.4
C15B C16B C17B 110.4(7)
C15B C16B Mo2 72.9(4)
C17B C16B Mo2 71.9(5)
C15B C16B H16B 124.8
C17B C16B H16B 124.8
Mo2 C16B H16B 122
C16B C17B C13B 106.2(8)
C16B C17B Mo2 73.0(5)
C13B C17B Mo2 70.8(5)
C16B C17B H17B 126.9
C13B C17B H17B 126.9
Mo2 C17B H17B 121.2
C19 C18 C23 116.2(3)
C19 C18 P1 113.8(2)
C23 C18 P1 127.8(3)
C19 C18 Mo2 68.24(18)
C23 C18 Mo2 115.1(2)
P1 C18 Mo2 71.12(11)
C20 C19 C18 110.4(3)
C20 C19 C24B 127.1(5)
C18 C19 C24B 119.2(5)
C20 C19 C24 117.3(4)
C18 C19 C24 131.3(4)
C20 C19 Mo2 73.2(2)
C18 C19 Mo2 73.13(18)
C24B C19 Mo2 137.0(5)
C24 C19 Mo2 129.1(4)
C21 C20 C19 119.1(3)
C21 C20 Mo2 79.48(19)
C19 C20 Mo2 69.52(18)
C21 C20 H20 121(3)
C19 C20 H20 120(3)
Mo2 C20 H20 118(3)
C20 C21 C22 113.7(3)
C20 C21 C28 120.9(3)
C22 C21 C28 115.9(3)
C20 C21 Mo2 65.46(18)
C22 C21 Mo2 106.1(2)
C28 C21 Mo2 124.9(2)
C23 C22 C21 119.5(3)
C23 C22 H22 122(3)
C21 C22 H22 118(3)
C22 C23 C18 112.8(3)
C22 C23 C32B 122.1(5)
C18 C23 C32B 122.5(4)
C22 C23 C32 123.5(4)
C18 C23 C32 123.7(4)
C26 C24 C27 109.1(7)
C26 C24 C25 108.8(7)
C27 C24 C25 106.3(7)
C26 C24 C19 114.8(6)
C27 C24 C19 113.4(6)
C25 C24 C19 103.8(6)
C27B C24B C25B 110.8(10)
C27B C24B C26B 107.7(9)
C25B C24B C26B 109.4(9)
C27B C24B C19 114.4(8)
C25B C24B C19 108.1(8)
C26B C24B C19 106.3(8)
C24B C25B H25D 109.5
C24B C25B H25E 109.5
H25D C25B H25E 109.5
C24B C25B H25F 109.5
H25D C25B H25F 109.5
H25E C25B H25F 109.5
C24B C26B H26D 109.5
C24B C26B H26E 109.5
H26D C26B H26E 109.5
C24B C26B H26F 109.5
H26D C26B H26F 109.5
H26E C26B H26F 109.5
C24B C27B H27D 109.5
C24B C27B H27E 109.5
H27D C27B H27E 109.5
C24B C27B H27F 109.5
H27D C27B H27F 109.5
H27E C27B H27F 109.5
C31 C28 C30 107.9(3)
C31 C28 C21 110.7(3)
C30 C28 C21 113.4(3)
C31 C28 C29 108.5(3)
C30 C28 C29 107.1(3)
C21 C28 C29 109.1(3)
C28 C29 H29A 109.5
C28 C29 H29B 109.5
H29A C29 H29B 109.5
C28 C29 H29C 109.5
H29A C29 H29C 109.5
H29B C29 H29C 109.5
C28 C30 H30A 109.5
C28 C30 H30B 109.5
H30A C30 H30B 109.5
C28 C30 H30C 109.5
H30A C30 H30C 109.5
H30B C30 H30C 109.5
C28 C31 H31A 109.5
C28 C31 H31B 109.5
H31A C31 H31B 109.5
C28 C31 H31C 109.5
H31A C31 H31C 109.5
H31B C31 H31C 109.5
C34 C32 C35 109.6(7)
C34 C32 C23 113.3(6)
C35 C32 C23 108.0(6)
C34 C32 C33 117.1(7)
C35 C32 C33 101.4(7)
C23 C32 C33 106.6(6)
C35B C32B C23 113.0(8)
C35B C32B C34B 107.4(9)
C23 C32B C34B 104.9(8)
C35B C32B C33B 118.7(9)
C23 C32B C33B 113.1(7)
C34B C32B C33B 97.3(8)
C32B C35B H35D 109.5
C32B C35B H35E 109.5
H35D C35B H35E 109.5
C32B C35B H35F 109.5
H35D C35B H35F 109.5
H35E C35B H35F 109.5
C32B C34B H34D 109.5
C32B C34B H34E 109.5
H34D C34B H34E 109.5
C32B C34B H34F 109.5
H34D C34B H34F 109.5
H34E C34B H34F 109.5
C32B C33B H33D 109.5
C32B C33B H33E 109.5
H33D C33B H33E 109.5
C32B C33B H33F 109.5
H33D C33B H33F 109.5
H33E C33B H33F 109.5

loop_
_geom_bond_atom_site_label_1
_geom_bond_atom_site_label_2
_geom_bond_distance
Mo1 P1 2.4400(12)
Mo1 S1 2.5460(12)
Mo1 C2 2.026(7)
Mo1 C2B 2.071(8)
Mo1 C1 2.115(12)
Mo1 C1B 2.136(12)
Mo1 C8 2.204(8)
Mo1 C9B 2.222(8)
Mo1 C8B 2.224(8)
Mo1 C9 2.225(8)
Mo1 C12B 2.234(13)
Mo1 C11 2.238(11)
Mo1 C12 2.247(8)
Mo1 C10 2.260(9)
Mo2 P1 2.3897(13)
Mo2 C3 2.058(3)
Mo2 C19 2.207(3)
Mo2 C20 2.255(3)
Mo2 C18 2.274(3)
Mo2 C13B 2.278(8)
Mo2 C14B 2.302(8)
Mo2 C17B 2.308(9)
Mo2 C16 2.313(7)
Mo2 C16B 2.322(7)
Mo2 C15B 2.323(7)
Mo2 C15 2.352(7)
Mo2 C17 2.370(7)
P1 C18 1.776(3)
P1 S1 2.0343(13)
N1 C3 1.152(4)
N1 C4 1.464(4)
C1 O1 1.131(14)
C2 O2 1.154(8)
C8 C9 1.385(11)
C8 C12 1.404(11)
C8 H8 0.93
C9 C10 1.414(12)
C9 H9 0.93
C10 C11 1.508(12)
C10 H10 0.93
C11 C12 1.306(11)
C11 H11 0.93
C12 H12 0.93
C1B O1B 1.125(13)
C2B O2B 1.159(9)
C8B C9B 1.414(11)
C8B C12B 1.415(14)
C8B H8B 0.93
C9B C10B 1.445(12)
C9B H9B 0.93
C10B C11B 1.413(12)
C10B H10B 0.93
C11B C12B 1.398(15)
C11B H11B 0.93
C12B H12B 0.93
C4 C7 1.517(6)
C4 C5 1.522(5)
C4 C6 1.524(5)
C5 H5A 0.96
C5 H5B 0.96
C5 H5C 0.96
C6 H6A 0.96
C6 H6B 0.96
C6 H6C 0.96
C7 H7A 0.96
C7 H7B 0.96
C7 H7C 0.96
C13 C17 1.407(10)
C13 C14 1.417(10)
C13 H13 0.93
C14 C15 1.422(11)
C14 H14 0.93
C15 C16 1.429(11)
C15 H15 0.93
C16 C17 1.410(10)
C16 H16 0.93
C17 H17 0.93
C13B C17B 1.424(13)
C13B C14B 1.464(12)
C13B H13B 0.93
C14B C15B 1.403(11)
C14B H14B 0.93
C15B C16B 1.369(11)
C15B H15B 0.93
C16B C17B 1.394(12)
C16B H16B 0.93
C17B H17B 0.93
C18 C19 1.483(5)
C18 C23 1.495(5)
C19 C20 1.427(5)
C19 C24B 1.554(11)
C19 C24 1.561(8)
C20 C21 1.424(5)
C20 H20 0.93(4)
C21 C22 1.492(5)
C21 C28 1.537(5)
C22 C23 1.322(5)
C22 H22 0.90(4)
C23 C32B 1.521(10)
C23 C32 1.573(9)
C24 C26 1.529(11)
C24 C27 1.541(10)
C24 C25 1.543(12)
C25 H25A 0.96
C25 H25B 0.96
C25 H25C 0.96
C26 H26A 0.96
C26 H26B 0.96
C26 H26C 0.96
C27 H27A 0.96
C27 H27B 0.96
C27 H27C 0.96
C24B C27B 1.520(14)
C24B C25B 1.520(16)
C24B C26B 1.524(15)
C25B H25D 0.96
C25B H25E 0.96
C25B H25F 0.96
C26B H26D 0.96
C26B H26E 0.96
C26B H26F 0.96
C27B H27D 0.96
C27B H27E 0.96
C27B H27F 0.96
C28 C31 1.518(5)
C28 C30 1.528(5)
C28 C29 1.541(5)
C29 H29A 0.96
C29 H29B 0.96
C29 H29C 0.96
C30 H30A 0.96
C30 H30B 0.96
C30 H30C 0.96
C31 H31A 0.96
C31 H31B 0.96
C31 H31C 0.96
C32 C34 1.523(11)
C32 C35 1.539(11)
C32 C33 1.582(12)
C33 H33A 0.96
C33 H33B 0.96
C33 H33C 0.96
C34 H34A 0.96
C34 H34B 0.96
C34 H34C 0.96
C35 H35A 0.96
C35 H35B 0.96
C35 H35C 0.96
C32B C35B 1.513(15)
C32B C34B 1.543(14)
C32B C33B 1.560(14)
C35B H35D 0.96
C35B H35E 0.96
C35B H35F 0.96
C34B H34D 0.96
C34B H34E 0.96
C34B H34F 0.96
C33B H33D 0.96
C33B H33E 0.96
C33B H33F 0.96
